data_7703388
loop_
_publ_author_name
'Liu, Jian-Jun'
'Xia, Shu-Biao'
'Que, Qi-Tao'
'Suo, Hongbo'
'Liu, Jiaming'
'Shen, Xiang'
'Cheng, Fei-Xiang'

_publ_section_title
;
 Naphthalimide-containing coordination polymer with mechanoresponsive
 luminescence and excellent metal ion sensing properties.
;
_journal_issue 10
_journal_name_full 'Dalton transactions (Cambridge, England : 2003)'
_journal_page_first 3174
_journal_page_last 3180
_journal_paper_doi 10.1039/c9dt04928b
_journal_volume 49
_journal_year 2020
_chemical_formula_moiety 'C26 H23 Cd N3 O8, C3 H7 N O'
_chemical_formula_sum 'C29 H30 Cd N4 O9'
_chemical_formula_weight 690.97
_space_group_crystal_system triclinic
_space_group_IT_number 2
_space_group_name_Hall '-P 1'
_space_group_name_H-M_alt 'P -1'
_atom_sites_solution_hydrogens geom
_audit_creation_method SHELXL-2014/7
_audit_update_record
;
2019-05-13 deposited with the CCDC.	2020-01-29 downloaded from the CCDC.
;
_cell_angle_alpha 101.621(2)
_cell_angle_beta 94.500(2)
_cell_angle_gamma 113.037(3)
_cell_formula_units_Z 2
_cell_length_a 8.8381(2)
_cell_length_b 10.1859(2)
_cell_length_c 17.7667(4)
_cell_measurement_reflns_used 19577
_cell_measurement_temperature 173(2)
_cell_measurement_theta_max 29.64
_cell_measurement_theta_min 2.25
_cell_volume 1419.59(7)
_computing_cell_refinement 'Bruker SMART'
_computing_data_collection 'Bruker SMART'
_computing_data_reduction 'Bruker SMART'
_computing_structure_refinement 'SHELXL-2014/7 (Sheldrick, 2014)'
_computing_structure_solution 'SHELXS-97 (Sheldrick, 1990)'
_diffrn_ambient_temperature 173(2)
_diffrn_measured_fraction_theta_full 0.998
_diffrn_measured_fraction_theta_max 0.997
_diffrn_measurement_device_type 'CCD area detector'
_diffrn_measurement_method 'phi and omega scans'
_diffrn_radiation_type MoK\a
_diffrn_radiation_wavelength 0.71073
_diffrn_reflns_av_R_equivalents 0.0342
_diffrn_reflns_av_unetI/netI 0.0313
_diffrn_reflns_Laue_measured_fraction_full 0.998
_diffrn_reflns_Laue_measured_fraction_max 0.997
_diffrn_reflns_limit_h_max 11
_diffrn_reflns_limit_h_min -10
_diffrn_reflns_limit_k_max 12
_diffrn_reflns_limit_k_min -12
_diffrn_reflns_limit_l_max 22
_diffrn_reflns_limit_l_min -21
_diffrn_reflns_number 18573
_diffrn_reflns_point_group_measured_fraction_full 0.998
_diffrn_reflns_point_group_measured_fraction_max 0.997
_diffrn_reflns_theta_full 25.242
_diffrn_reflns_theta_max 26.371
_diffrn_reflns_theta_min 2.795
_exptl_absorpt_coefficient_mu 0.832
_exptl_absorpt_correction_T_max 1.00000
_exptl_absorpt_correction_T_min 0.79341
_exptl_absorpt_correction_type multi-scan
_exptl_absorpt_process_details '(SADABS; Bruker, 2004)'
_exptl_crystal_colour yellow
_exptl_crystal_density_diffrn 1.616
_exptl_crystal_description block
_exptl_crystal_F_000 704
_exptl_crystal_size_max 0.28
_exptl_crystal_size_mid 0.20
_exptl_crystal_size_min 0.14
_refine_diff_density_max 0.739
_refine_diff_density_min -0.842
_refine_diff_density_rms 0.074
_refine_ls_extinction_method none
_refine_ls_goodness_of_fit_ref 1.038
_refine_ls_hydrogen_treatment constr
_refine_ls_matrix_type full
_refine_ls_number_parameters 394
_refine_ls_number_reflns 5784
_refine_ls_number_restraints 0
_refine_ls_restrained_S_all 1.038
_refine_ls_R_factor_all 0.0254
_refine_ls_R_factor_gt 0.0236
_refine_ls_shift/su_max 0.037
_refine_ls_shift/su_mean 0.001
_refine_ls_structure_factor_coef Fsqd
_refine_ls_weighting_details 'w=1/[\s^2^(Fo^2^)+(0.0329P)^2^+0.5550P] where P=(Fo^2^+2Fc^2^)/3'
_refine_ls_weighting_scheme calc
_refine_ls_wR_factor_gt 0.0599
_refine_ls_wR_factor_ref 0.0607
_reflns_Friedel_coverage 0.000
_reflns_number_gt 5469
_reflns_number_total 5784
_reflns_threshold_expression 'I > 2\s(I)'
_cod_data_source_file c9dt04928b2.cif
_cod_data_source_block Complex1
_cod_depositor_comments 'Adding full bibliography for 7703388.cif.'
_cod_original_cell_volume 1419.59(6)
_cod_database_code 7703388
_shelx_shelxl_version_number 2014/7
_shelx_space_group_comment
;
The symmetry employed for this shelxl refinement is uniquely defined
by the following loop, which should always be used as a source of
symmetry information in preference to the above space-group names.
They are only intended as comments.
;

loop_
_space_group_symop_operation_xyz
'x, y, z'
'-x, -y, -z'

loop_
_atom_site_label
_atom_site_type_symbol
_atom_site_fract_x
_atom_site_fract_y
_atom_site_fract_z
_atom_site_U_iso_or_equiv
_atom_site_adp_type
_atom_site_occupancy
_atom_site_site_symmetry_order
_atom_site_calc_flag
_atom_site_refinement_flags_posn
_atom_site_refinement_flags_adp
Cd1 Cd 0.44789(2) 0.81253(2) 0.42332(2) 0.01207(5) Uani 1 1 d . .
O3 O 0.54418(16) 0.41131(13) 0.56916(7) 0.0184(3) Uani 1 1 d . .
O1 O 0.54166(16) 0.91232(14) 0.55298(7) 0.0194(3) Uani 1 1 d . .
O8 O 0.17712(16) 0.72667(14) 0.44642(8) 0.0217(3) Uani 1 1 d . .
O2 O 0.60337(16) 1.07354(13) 0.66673(7) 0.0179(3) Uani 1 1 d . .
O7 O 0.72719(17) 0.92954(15) 0.41285(8) 0.0252(3) Uani 1 1 d . .
O4 O 0.54849(19) 0.36574(14) 0.68555(7) 0.0245(3) Uani 1 1 d . .
O6 O 0.25627(18) 0.83904(16) 0.82627(8) 0.0274(3) Uani 1 1 d . .
O5 O 0.6870(2) 0.73284(18) 0.90931(8) 0.0311(3) Uani 1 1 d . .
N2 N -0.0041(2) 0.67390(18) 0.53142(10) 0.0226(3) Uani 1 1 d . .
N1 N 0.4647(2) 0.77518(16) 0.86578(8) 0.0179(3) Uani 1 1 d . .
N3 N 0.9091(2) 0.95542(19) 0.32792(11) 0.0263(4) Uani 1 1 d . .
C4 C 0.5294(2) 0.58865(18) 0.67585(10) 0.0150(3) Uani 1 1 d . .
N4 N 0.9988(2) 0.4915(2) 0.82487(11) 0.0321(4) Uani 1 1 d . .
C3 C 0.5460(2) 0.69213(18) 0.63274(10) 0.0137(3) Uani 1 1 d . .
H3 H 0.5577 0.6712 0.5795 0.016 Uiso 1 1 calc R U
C8 C 0.5407(2) 0.44531(18) 0.64119(10) 0.0153(4) Uani 1 1 d . .
C5 C 0.5019(2) 0.61574(19) 0.75261(10) 0.0169(4) Uani 1 1 d . .
H5 H 0.4858 0.5432 0.7811 0.020 Uiso 1 1 calc R U
C1 C 0.5654(2) 0.94465(18) 0.62607(10) 0.0134(3) Uani 1 1 d . .
C7 C 0.5237(2) 0.85604(19) 0.74626(10) 0.0157(4) Uani 1 1 d . .
H7 H 0.5266 0.9490 0.7710 0.019 Uiso 1 1 calc R U
O9 O 1.1850(2) 0.4190(2) 0.87784(13) 0.0572(5) Uani 1 1 d . .
C2 C 0.5451(2) 0.82692(18) 0.66865(10) 0.0134(3) Uani 1 1 d . .
C20 C 0.1471(2) 0.7203(2) 0.51289(11) 0.0195(4) Uani 1 1 d . .
H20 H 0.2394 0.7509 0.5536 0.023 Uiso 1 1 calc R U
C6 C 0.4983(2) 0.74935(19) 0.78720(10) 0.0168(4) Uani 1 1 d . .
C23 C 0.7623(2) 0.9375(2) 0.34717(12) 0.0230(4) Uani 1 1 d . .
H23 H 0.6777 0.9303 0.3080 0.028 Uiso 1 1 calc R U
C19 C 0.5894(3) 0.7153(2) 1.05579(11) 0.0263(4) Uani 1 1 d . .
H19 H 0.6768 0.6864 1.0445 0.032 Uiso 1 1 calc R U
C10 C 0.5114(2) 0.7552(2) 1.00055(11) 0.0211(4) Uani 1 1 d . .
C18 C 0.5398(3) 0.7170(2) 1.12960(12) 0.0302(5) Uani 1 1 d . .
H18 H 0.5931 0.6879 1.1675 0.036 Uiso 1 1 calc R U
C9 C 0.5646(2) 0.7526(2) 0.92390(11) 0.0205(4) Uani 1 1 d . .
C12 C 0.3339(2) 0.81860(19) 0.87895(11) 0.0196(4) Uani 1 1 d . .
C21 C -0.0286(3) 0.6670(2) 0.61100(13) 0.0302(5) Uani 1 1 d . .
H21A H 0.0803 0.7079 0.6452 0.045 Uiso 1 1 calc R U
H21B H -0.0911 0.5641 0.6121 0.045 Uiso 1 1 calc R U
H21C H -0.0914 0.7243 0.6292 0.045 Uiso 1 1 calc R U
C16 C 0.3327(3) 0.8019(2) 1.09126(11) 0.0258(4) Uani 1 1 d . .
C22 C -0.1535(3) 0.6263(3) 0.47282(13) 0.0337(5) Uani 1 1 d . .
H22A H -0.1890 0.7068 0.4761 0.050 Uiso 1 1 calc R U
H22B H -0.2433 0.5405 0.4824 0.050 Uiso 1 1 calc R U
H22C H -0.1283 0.5995 0.4207 0.050 Uiso 1 1 calc R U
C17 C 0.4159(3) 0.7603(2) 1.14683(11) 0.0303(5) Uani 1 1 d . .
H17 H 0.3852 0.7626 1.1970 0.036 Uiso 1 1 calc R U
C11 C 0.2955(2) 0.8343(2) 0.95904(11) 0.0212(4) Uani 1 1 d . .
C00Z C 0.3803(2) 0.79800(19) 1.01641(11) 0.0203(4) Uani 1 1 d . .
C24 C 0.9433(3) 0.9678(3) 0.25022(15) 0.0388(6) Uani 1 1 d . .
H24A H 0.9482 0.8770 0.2217 0.058 Uiso 1 1 calc R U
H24B H 1.0504 1.0516 0.2546 0.058 Uiso 1 1 calc R U
H24C H 0.8542 0.9831 0.2221 0.058 Uiso 1 1 calc R U
C15 C 0.2021(3) 0.8463(2) 1.10590(12) 0.0317(5) Uani 1 1 d . .
H15 H 0.1692 0.8508 1.1557 0.038 Uiso 1 1 calc R U
C13 C 0.1694(3) 0.8774(2) 0.97574(13) 0.0286(5) Uani 1 1 d . .
H13 H 0.1140 0.9035 0.9372 0.034 Uiso 1 1 calc R U
C28 C 1.0833(3) 0.4729(2) 0.88355(14) 0.0364(5) Uani 1 1 d . .
H28 H 1.0633 0.5039 0.9345 0.044 Uiso 1 1 calc R U
C14 C 0.1229(3) 0.8827(2) 1.04979(14) 0.0357(5) Uani 1 1 d . .
H14 H 0.0356 0.9119 1.0609 0.043 Uiso 1 1 calc R U
C27 C 0.8892(3) 0.5663(3) 0.83574(19) 0.0512(7) Uani 1 1 d . .
H27A H 0.8736 0.5828 0.8903 0.077 Uiso 1 1 calc R U
H27B H 0.7808 0.5054 0.8017 0.077 Uiso 1 1 calc R U
H27C H 0.9391 0.6614 0.8225 0.077 Uiso 1 1 calc R U
C25 C 1.0424(3) 0.9621(3) 0.38465(17) 0.0457(7) Uani 1 1 d . .
H25A H 0.9997 0.9430 0.4325 0.068 Uiso 1 1 calc R U
H25B H 1.1350 1.0602 0.3968 0.068 Uiso 1 1 calc R U
H25C H 1.0819 0.8875 0.3628 0.068 Uiso 1 1 calc R U
C26 C 1.0259(4) 0.4480(3) 0.74628(15) 0.0569(8) Uani 1 1 d . .
H26A H 1.0861 0.5362 0.7283 0.085 Uiso 1 1 calc R U
H26B H 0.9180 0.3884 0.7117 0.085 Uiso 1 1 calc R U
H26C H 1.0919 0.3899 0.7456 0.085 Uiso 1 1 calc R U

loop_
_atom_site_aniso_label
_atom_site_aniso_U_11
_atom_site_aniso_U_22
_atom_site_aniso_U_33
_atom_site_aniso_U_23
_atom_site_aniso_U_13
_atom_site_aniso_U_12
Cd1 0.01749(8) 0.00879(8) 0.01116(8) 0.00181(5) 0.00347(5) 0.00692(5)
O3 0.0301(7) 0.0138(6) 0.0151(6) 0.0020(5) 0.0068(5) 0.0133(5)
O1 0.0256(7) 0.0193(6) 0.0125(6) 0.0049(5) 0.0015(5) 0.0085(5)
O8 0.0204(7) 0.0224(7) 0.0227(7) 0.0060(5) 0.0054(5) 0.0090(5)
O2 0.0272(7) 0.0110(6) 0.0190(6) 0.0037(5) 0.0066(5) 0.0111(5)
O7 0.0208(7) 0.0289(7) 0.0230(7) 0.0034(6) 0.0060(5) 0.0086(6)
O4 0.0475(9) 0.0159(6) 0.0165(6) 0.0031(5) 0.0045(6) 0.0204(6)
O6 0.0333(8) 0.0334(8) 0.0261(7) 0.0128(6) 0.0103(6) 0.0214(7)
O5 0.0411(9) 0.0453(9) 0.0225(7) 0.0113(7) 0.0107(6) 0.0319(8)
N2 0.0195(8) 0.0218(8) 0.0247(8) 0.0054(7) 0.0064(7) 0.0065(7)
N1 0.0302(9) 0.0181(8) 0.0124(7) 0.0057(6) 0.0091(6) 0.0155(7)
N3 0.0217(9) 0.0282(9) 0.0352(10) 0.0116(8) 0.0124(7) 0.0136(7)
C4 0.0185(9) 0.0114(8) 0.0160(8) 0.0019(7) 0.0029(7) 0.0080(7)
N4 0.0348(10) 0.0281(9) 0.0328(10) 0.0051(8) -0.0017(8) 0.0150(8)
C3 0.0165(9) 0.0133(8) 0.0117(8) 0.0017(6) 0.0031(6) 0.0073(7)
C8 0.0169(9) 0.0118(8) 0.0173(9) 0.0028(7) 0.0021(7) 0.0068(7)
C5 0.0255(10) 0.0133(8) 0.0159(9) 0.0066(7) 0.0057(7) 0.0104(7)
C1 0.0129(8) 0.0147(8) 0.0151(8) 0.0050(7) 0.0037(6) 0.0076(7)
C7 0.0229(9) 0.0111(8) 0.0154(8) 0.0012(7) 0.0045(7) 0.0102(7)
O9 0.0510(12) 0.0545(12) 0.0763(15) 0.0279(11) -0.0033(10) 0.0296(10)
C2 0.0162(9) 0.0112(8) 0.0138(8) 0.0033(6) 0.0028(6) 0.0066(7)
C20 0.0188(9) 0.0145(9) 0.0237(10) 0.0035(7) 0.0024(7) 0.0061(7)
C6 0.0241(10) 0.0176(9) 0.0123(8) 0.0039(7) 0.0061(7) 0.0118(7)
C23 0.0205(10) 0.0221(10) 0.0247(10) 0.0018(8) 0.0044(8) 0.0090(8)
C19 0.0373(12) 0.0256(10) 0.0184(9) 0.0061(8) 0.0058(8) 0.0153(9)
C10 0.0311(11) 0.0162(9) 0.0159(9) 0.0031(7) 0.0068(8) 0.0096(8)
C18 0.0463(13) 0.0255(10) 0.0171(10) 0.0073(8) 0.0037(9) 0.0126(10)
C9 0.0310(11) 0.0204(9) 0.0170(9) 0.0066(7) 0.0076(8) 0.0163(8)
C12 0.0269(10) 0.0140(8) 0.0211(9) 0.0049(7) 0.0079(8) 0.0110(8)
C21 0.0312(12) 0.0282(11) 0.0285(11) 0.0090(9) 0.0117(9) 0.0073(9)
C16 0.0355(12) 0.0166(9) 0.0185(9) 0.0005(7) 0.0103(8) 0.0048(8)
C22 0.0184(10) 0.0432(13) 0.0361(12) 0.0131(10) 0.0044(9) 0.0081(9)
C17 0.0455(13) 0.0224(10) 0.0146(9) 0.0022(8) 0.0097(9) 0.0059(9)
C11 0.0261(10) 0.0148(9) 0.0226(10) 0.0026(7) 0.0102(8) 0.0085(8)
C00Z 0.0296(10) 0.0105(8) 0.0174(9) 0.0003(7) 0.0092(8) 0.0055(7)
C24 0.0375(13) 0.0441(14) 0.0413(14) 0.0138(11) 0.0240(11) 0.0190(11)
C15 0.0380(12) 0.0275(11) 0.0242(10) -0.0004(9) 0.0175(9) 0.0092(9)
C13 0.0333(12) 0.0243(10) 0.0319(11) 0.0047(9) 0.0119(9) 0.0159(9)
C28 0.0383(13) 0.0293(11) 0.0350(12) 0.0103(10) 0.0021(10) 0.0070(10)
C14 0.0374(13) 0.0334(12) 0.0382(13) 0.0012(10) 0.0197(10) 0.0182(10)
C27 0.0322(13) 0.0330(13) 0.086(2) 0.0072(13) -0.0010(13) 0.0167(11)
C25 0.0276(13) 0.0624(17) 0.0650(18) 0.0357(14) 0.0170(12) 0.0262(12)
C26 0.084(2) 0.0566(17) 0.0312(14) 0.0061(12) 0.0016(13) 0.0346(16)

loop_
_atom_type_symbol
_atom_type_description
_atom_type_scat_dispersion_real
_atom_type_scat_dispersion_imag
_atom_type_scat_source
C C 0.0033 0.0016 'International Tables Vol C Tables 4.2.6.8 and 6.1.1.4'
H H 0.0000 0.0000 'International Tables Vol C Tables 4.2.6.8 and 6.1.1.4'
N N 0.0061 0.0033 'International Tables Vol C Tables 4.2.6.8 and 6.1.1.4'
O O 0.0106 0.0060 'International Tables Vol C Tables 4.2.6.8 and 6.1.1.4'
Cd Cd -0.8075 1.2024 'International Tables Vol C Tables 4.2.6.8 and 6.1.1.4'

loop_
_geom_angle_atom_site_label_1
_geom_angle_atom_site_label_2
_geom_angle_atom_site_label_3
_geom_angle
_geom_angle_site_symmetry_1
_geom_angle_site_symmetry_3
O1 Cd1 O2 127.12(4) . 2_676
O1 Cd1 O8 89.60(5) . .
O2 Cd1 O8 93.49(5) 2_676 .
O1 Cd1 O7 84.42(5) . .
O2 Cd1 O7 85.84(5) 2_676 .
O8 Cd1 O7 171.92(5) . .
O1 Cd1 O3 92.50(5) . 2_666
O2 Cd1 O3 140.21(4) 2_676 2_666
O8 Cd1 O3 89.95(5) . 2_666
O7 Cd1 O3 95.72(5) . 2_666
O1 Cd1 O4 143.56(5) . 2_666
O2 Cd1 O4 85.35(4) 2_676 2_666
O8 Cd1 O4 106.12(5) . 2_666
O7 Cd1 O4 81.86(5) . 2_666
O3 Cd1 O4 55.79(4) 2_666 2_666
O1 Cd1 C8 118.50(5) . 2_666
O2 Cd1 C8 112.91(5) 2_676 2_666
O8 Cd1 C8 99.67(5) . 2_666
O7 Cd1 C8 87.97(5) . 2_666
O3 Cd1 C8 27.99(5) 2_666 2_666
O4 Cd1 C8 27.82(5) 2_666 2_666
C8 O3 Cd1 91.66(10) . 2_666
C1 O1 Cd1 167.48(12) . .
C20 O8 Cd1 120.90(12) . .
C1 O2 Cd1 102.45(10) . 2_676
C23 O7 Cd1 118.34(12) . .
C8 O4 Cd1 89.79(10) . 2_666
C20 N2 C21 121.31(17) . .
C20 N2 C22 121.43(17) . .
C21 N2 C22 117.26(17) . .
C12 N1 C9 124.80(15) . .
C12 N1 C6 117.89(15) . .
C9 N1 C6 117.30(15) . .
C23 N3 C24 121.69(19) . .
C23 N3 C25 120.37(19) . .
C24 N3 C25 117.93(19) . .
C5 C4 C3 120.35(15) . .
C5 C4 C8 118.41(16) . .
C3 C4 C8 121.23(16) . .
C28 N4 C26 119.6(2) . .
C28 N4 C27 123.0(2) . .
C26 N4 C27 117.2(2) . .
C2 C3 C4 119.26(16) . .
C2 C3 H3 120.4 . .
C4 C3 H3 120.4 . .
O4 C8 O3 122.69(16) . .
O4 C8 C4 118.48(16) . .
O3 C8 C4 118.82(15) . .
O4 C8 Cd1 62.39(9) . 2_666
O3 C8 Cd1 60.35(9) . 2_666
C4 C8 Cd1 178.27(13) . 2_666
C6 C5 C4 119.71(16) . .
C6 C5 H5 120.1 . .
C4 C5 H5 120.1 . .
O1 C1 O2 122.61(16) . .
O1 C1 C2 119.96(15) . .
O2 C1 C2 117.42(15) . .
C6 C7 C2 119.92(16) . .
C6 C7 H7 120.0 . .
C2 C7 H7 120.0 . .
C3 C2 C7 120.29(16) . .
C3 C2 C1 122.11(15) . .
C7 C2 C1 117.60(15) . .
O8 C20 N2 124.84(18) . .
O8 C20 H20 117.6 . .
N2 C20 H20 117.6 . .
C7 C6 C5 120.33(16) . .
C7 C6 N1 120.10(15) . .
C5 C6 N1 119.55(16) . .
O7 C23 N3 124.50(19) . .
O7 C23 H23 117.7 . .
N3 C23 H23 117.7 . .
C10 C19 C18 120.0(2) . .
C10 C19 H19 120.0 . .
C18 C19 H19 120.0 . .
C19 C10 C00Z 120.67(18) . .
C19 C10 C9 119.28(18) . .
C00Z C10 C9 120.06(17) . .
C17 C18 C19 120.4(2) . .
C17 C18 H18 119.8 . .
C19 C18 H18 119.8 . .
O5 C9 N1 120.03(17) . .
O5 C9 C10 123.40(18) . .
N1 C9 C10 116.57(16) . .
O6 C12 N1 120.88(17) . .
O6 C12 C11 122.71(17) . .
N1 C12 C11 116.40(16) . .
N2 C21 H21A 109.5 . .
N2 C21 H21B 109.5 . .
H21A C21 H21B 109.5 . .
N2 C21 H21C 109.5 . .
H21A C21 H21C 109.5 . .
H21B C21 H21C 109.5 . .
C17 C16 C00Z 118.80(19) . .
C17 C16 C15 123.23(19) . .
C00Z C16 C15 118.0(2) . .
N2 C22 H22A 109.5 . .
N2 C22 H22B 109.5 . .
H22A C22 H22B 109.5 . .
N2 C22 H22C 109.5 . .
H22A C22 H22C 109.5 . .
H22B C22 H22C 109.5 . .
C18 C17 C16 120.98(19) . .
C18 C17 H17 119.5 . .
C16 C17 H17 119.5 . .
C13 C11 C00Z 120.31(18) . .
C13 C11 C12 119.15(19) . .
C00Z C11 C12 120.45(17) . .
C11 C00Z C10 121.04(17) . .
C11 C00Z C16 119.88(18) . .
C10 C00Z C16 119.07(19) . .
N3 C24 H24A 109.5 . .
N3 C24 H24B 109.5 . .
H24A C24 H24B 109.5 . .
N3 C24 H24C 109.5 . .
H24A C24 H24C 109.5 . .
H24B C24 H24C 109.5 . .
C14 C15 C16 121.22(19) . .
C14 C15 H15 119.4 . .
C16 C15 H15 119.4 . .
C11 C13 C14 120.0(2) . .
C11 C13 H13 120.0 . .
C14 C13 H13 120.0 . .
O9 C28 N4 125.5(2) . .
O9 C28 H28 117.2 . .
N4 C28 H28 117.2 . .
C15 C14 C13 120.5(2) . .
C15 C14 H14 119.7 . .
C13 C14 H14 119.7 . .
N4 C27 H27A 109.5 . .
N4 C27 H27B 109.5 . .
H27A C27 H27B 109.5 . .
N4 C27 H27C 109.5 . .
H27A C27 H27C 109.5 . .
H27B C27 H27C 109.5 . .
N3 C25 H25A 109.5 . .
N3 C25 H25B 109.5 . .
H25A C25 H25B 109.5 . .
N3 C25 H25C 109.5 . .
H25A C25 H25C 109.5 . .
H25B C25 H25C 109.5 . .
N4 C26 H26A 109.5 . .
N4 C26 H26B 109.5 . .
H26A C26 H26B 109.5 . .
N4 C26 H26C 109.5 . .
H26A C26 H26C 109.5 . .
H26B C26 H26C 109.5 . .

loop_
_geom_bond_atom_site_label_1
_geom_bond_atom_site_label_2
_geom_bond_distance
_geom_bond_site_symmetry_2
Cd1 O1 2.2638(12) .
Cd1 O2 2.2708(12) 2_676
Cd1 O8 2.3068(13) .
Cd1 O7 2.3253(14) .
Cd1 O3 2.3383(12) 2_666
Cd1 O4 2.3832(12) 2_666
Cd1 C8 2.6894(17) 2_666
O3 C8 1.263(2) .
O3 Cd1 2.3383(12) 2_666
O1 C1 1.253(2) .
O8 C20 1.239(2) .
O2 C1 1.262(2) .
O2 Cd1 2.2709(12) 2_676
O7 C23 1.241(2) .
O4 C8 1.255(2) .
O4 Cd1 2.3832(12) 2_666
O6 C12 1.216(2) .
O5 C9 1.213(2) .
N2 C20 1.325(3) .
N2 C21 1.458(3) .
N2 C22 1.464(3) .
N1 C12 1.410(2) .
N1 C9 1.418(2) .
N1 C6 1.444(2) .
N3 C23 1.320(3) .
N3 C24 1.456(3) .
N3 C25 1.461(3) .
C4 C5 1.395(2) .
C4 C3 1.393(2) .
C4 C8 1.511(2) .
N4 C28 1.322(3) .
N4 C26 1.446(3) .
N4 C27 1.451(3) .
C3 C2 1.396(2) .
C3 H3 0.9500 .
C8 Cd1 2.6895(17) 2_666
C5 C6 1.390(2) .
C5 H5 0.9500 .
C1 C2 1.504(2) .
C7 C6 1.383(2) .
C7 C2 1.395(2) .
C7 H7 0.9500 .
O9 C28 1.224(3) .
C20 H20 0.9500 .
C23 H23 0.9500 .
C19 C10 1.371(3) .
C19 C18 1.414(3) .
C19 H19 0.9500 .
C10 C00Z 1.417(3) .
C10 C9 1.474(3) .
C18 C17 1.366(3) .
C18 H18 0.9500 .
C12 C11 1.480(3) .
C21 H21A 0.9800 .
C21 H21B 0.9800 .
C21 H21C 0.9800 .
C16 C17 1.411(3) .
C16 C00Z 1.423(3) .
C16 C15 1.419(3) .
C22 H22A 0.9800 .
C22 H22B 0.9800 .
C22 H22C 0.9800 .
C17 H17 0.9500 .
C11 C13 1.380(3) .
C11 C00Z 1.409(3) .
C24 H24A 0.9800 .
C24 H24B 0.9800 .
C24 H24C 0.9800 .
C15 C14 1.366(3) .
C15 H15 0.9500 .
C13 C14 1.406(3) .
C13 H13 0.9500 .
C28 H28 0.9500 .
C14 H14 0.9500 .
C27 H27A 0.9800 .
C27 H27B 0.9800 .
C27 H27C 0.9800 .
C25 H25A 0.9800 .
C25 H25B 0.9800 .
C25 H25C 0.9800 .
C26 H26A 0.9800 .
C26 H26B 0.9800 .
C26 H26C 0.9800 .
